data_7714877
loop_
_publ_author_name
'Besmer, Manuel Luca'
'Schwitter, Flurina'
'Battistin, Federica'
'Braband, Henrik'
'Fox, Thomas'
'Spingler, Bernhard'
'Alberto, Roger'

_publ_section_title
;
 Induced <i>fac</i>-<i>mer</i> rearrangements in
 {M(CO)<sub>3</sub>}<sup>+</sup> complexes (M = Re, <sup>99(m)</sup>Tc) by
 a PNP ligand.
;
_journal_issue 4
_journal_name_full 'Dalton transactions (Cambridge, England : 2003)'
_journal_page_first 1434
_journal_page_last 1438
_journal_paper_doi 10.1039/d3dt03992g
_journal_volume 53
_journal_year 2024
_chemical_formula_moiety '(C18 H11 Br0.17 F1.66 N3 O4.66 P0.83 Re)(C18 H11 Br0.09 F1.83 N3 O4.83 P0.91 Re)'
_chemical_formula_sum 'C36 H22 Br0.26 F3.49 N6 O9.48 P1.74 Re2'
_chemical_formula_weight 1203.63
_space_group_crystal_system triclinic
_space_group_IT_number 2
_space_group_name_Hall '-P 1'
_space_group_name_H-M_alt 'P -1'
_atom_sites_solution_hydrogens geom
_audit_creation_date 2023-10-09
_audit_creation_method
;
Olex2 1.3
(compiled 2020.07.31 svn.rc2a77460 for OlexSys, GUI svn.r6145)
;
_audit_update_record
;
2023-11-13 deposited with the CCDC.	2023-12-28 downloaded from the CCDC.
;
_cell_angle_alpha 96.4300(10)
_cell_angle_beta 97.0310(10)
_cell_angle_gamma 104.920(2)
_cell_formula_units_Z 2
_cell_length_a 8.4380(2)
_cell_length_b 9.6908(2)
_cell_length_c 27.1602(4)
_cell_measurement_reflns_used 39320
_cell_measurement_temperature 159.99(10)
_cell_measurement_theta_max 73.5900
_cell_measurement_theta_min 3.3070
_cell_volume 2105.92(8)
_computing_cell_refinement 'CrysAlisPro 1.171.42.81a (Rigaku OD, 2023)'
_computing_data_collection 'CrysAlisPro 1.171.42.81a (Rigaku OD, 2023)'
_computing_data_reduction 'CrysAlisPro 1.171.42.81a (Rigaku OD, 2023)'
_computing_molecular_graphics 'Olex2 1.3 (Dolomanov et al., 2009)'
_computing_publication_material 'Olex2 1.3 (Dolomanov et al., 2009)'
_computing_structure_refinement 'SHELXL 2018/3 (Sheldrick, 2015)'
_computing_structure_solution 'SHELXT  (Sheldrick, 2015)'
_diffrn_ambient_temperature 160.15
_diffrn_detector_area_resol_mean 5.8140
_diffrn_detector_type 'Pilatus 200K'
_diffrn_measured_fraction_theta_full 0.998
_diffrn_measured_fraction_theta_max 0.955
_diffrn_measurement_details
;
List of Runs (angles in degrees, time in seconds):

  # Type    Start    End  Width  t~exp~   \w     \q     \k     \f   Frames
#--------------------------------------------------------------------------
  1  \w     -1.00  26.00   0.50    1.08    --    0.00  46.00 -58.00   54
  2  \w    -15.00  11.00   0.50    1.08    --    0.00 -46.00 152.00   52
  3  \w   -162.00-118.00   0.50    4.31    --  -86.25 -46.00 152.00   88
  4  \w    -50.00 -11.00   0.50    4.31    --  -86.25  46.00 -58.00   78
  5  \w    112.00 172.00   0.50    4.31    --   96.41  46.00 -58.00  120
  6  \w     21.00 102.00   0.50    4.31    --   96.41 -46.00 152.00  162
  7  \w    -58.00 -33.00   0.50    1.08    --   10.00 158.00  16.50   50
  8  \w    -19.00   7.00   0.50    1.08    --   14.00 100.00 150.38   52
  9  \w      2.00  29.00   0.50    1.08    --   22.00  72.00-150.43   54
 10  \w     25.00  51.00   0.50    1.08    --   22.00-101.00 -45.86   52
 11  \w      6.00  31.00   0.50    1.08    --   26.00  71.00 111.25   50
 12  \w      6.00  32.00   0.50    1.08    --   26.00  71.00  29.88   52
 13  \w    -37.00 -12.00   0.50    1.08    --  -30.00 -67.00 -64.25   50
 14  \w     12.00  37.00   0.50    1.08    --   30.00  66.00-142.62   50
 15  \w     13.00  38.00   0.50    1.08    --   30.00  66.00 -75.42   50
 16  \w    -33.00  42.00   0.50    1.08    --   30.00 -43.00-152.60  150
 17  \w     22.00  47.00   0.50    1.08    --   38.00  60.00-178.01   50
 18  \w    -48.00 -22.00   0.50    1.08    --  -38.00 -61.00  17.00   52
 19  \w     17.00  50.00   0.50    1.08    --   38.00 -40.00  23.43   66
 20  \w     22.00  47.00   0.50    1.08    --   38.00  60.00  24.66   50
 21  \w    -48.00 -23.00   0.50    1.08    --  -38.00 -61.00 -12.58   50
 22  \w    -33.00  10.00   0.50    1.08    --   38.00 -40.00  23.43   86
 23  \w     22.00  47.00   0.50    1.08    --   38.00  60.00 -89.54   50
 24  \w     22.00  47.00   0.50    1.08    --   38.00  61.00 -43.09   50
 25  \w    -73.00 -37.00   0.50    4.31    --  -50.00 -55.00-137.50   72
 26  \w    -62.00 -35.00   0.50    4.31    --  -50.00 -56.00 -59.96   54
 27  \w    -96.00 -41.00   0.50    4.31    --  -54.00 -56.00 163.74  110
 28  \w     43.00  70.00   0.50    4.31    --   58.00  56.00 -48.78   54
 29  \w     96.00 123.00   0.50    4.31    --   58.00  56.00  64.04   54
 30  \w     45.00  72.00   0.50    4.31    --   58.00  56.00  64.04   54
 31  \w    -82.00 -44.00   0.50    4.31    --  -58.00 -54.00 -71.38   76
 32  \w    -73.00 -43.00   0.50    4.31    --  -58.00 -56.00 100.49   60
 33  \w    -74.00 -48.00   0.50    4.31    --  -62.00 -54.00  82.38   52
 34  \w    -75.00 -47.00   0.50    4.31    --  -62.00 -55.00-167.76   56
 35  \w    -74.00 -47.00   0.50    4.31    --  -62.00 -55.00 -29.03   54
 36  \w    -78.00 -52.00   0.50    4.31    --  -66.00 -53.00 143.50   52
 37  \w    -84.00 -51.00   0.50    4.31    --  -66.00 -55.00  30.31   66
 38  \w    -84.00 -57.00   0.50    4.31    --  -70.00 -53.00  -0.73   54
 39  \w    -81.00 -55.00   0.50    4.31    --  -70.00 -56.00 -63.94   52
 40  \w     57.00  83.00   0.50    4.31    --   70.00  56.00 -55.81   52
 41  \w    -82.00 -55.00   0.50    4.31    --  -70.00 -56.00  80.73   54
 42  \w    -89.00 -63.00   0.50    4.31    --  -78.00 -56.00  33.90   52
 43  \w    -89.00 -63.00   0.50    4.31    --  -78.00 -55.00 140.97   52
 44  \w    -89.00 -63.00   0.50    4.31    --  -78.00 -55.00  -9.24   52
 45  \w    -89.00 -63.00   0.50    4.31    --  -78.00 -56.00 -84.29   52
 46  \w    -99.00 -63.00   0.50    4.31    --  -78.00 -56.00-171.87   72
 47  \w    -89.00 -63.00   0.50    4.31    --  -78.00 -56.00  60.27   52
 48  \w    -98.00 -68.00   0.50    4.31    --  -82.00 -54.00 -40.28   60
 49  \w    -93.00 -67.00   0.50    4.31    --  -82.00 -55.00-131.59   52
 50  \w    -97.00 -71.00   0.50    4.31    --  -86.00 -55.00 170.85   52
 51  \w   -158.00-109.00   0.50    4.31    --  -86.00 -55.00 170.85   98
 52  \w    -98.00 -72.00   0.50    4.31    --  -86.25 -55.00-132.42   52
 53  \w   -158.00-114.00   0.50    4.31    --  -86.25 -55.00-132.42   88
 54  \w   -134.00-108.00   0.50    4.31    --  -86.25 -54.00   0.70   52
 55  \w   -137.00 -75.00   0.50    4.31    --  -86.25 -55.00  65.61  124
 56  \w   -158.00 -72.00   0.50    4.31    --  -86.25 -55.00 -85.43  172
 57  \w   -108.00 -76.00   0.50    4.31    --  -86.25 -53.00-156.89   64
 58  \w   -110.00 -72.00   0.50    4.31    --  -86.25 -54.00 -48.23   76
 59  \w   -154.00 -72.00   0.50    4.31    --  -86.25 -55.00 -61.95  164
 60  \w   -159.00-115.00   0.50    4.31    --  -86.25 -54.00-105.08   88
 61  \w   -101.00 -72.00   0.50    4.31    --  -86.25 -53.00-175.41   58
 62  \w   -145.00-116.00   0.50    4.31    --  -86.25 -53.00-175.41   58
 63  \w   -145.00 -72.00   0.50    4.31    --  -86.25 -55.00  25.27  146
 64  \w   -102.00 -72.00   0.50    4.31    --  -86.25 -54.00   0.70   60
 65  \w   -107.00 -72.00   0.50    4.31    --  -86.25 -55.00 155.30   70
 66  \w   -152.00 -72.00   0.50    4.31    --  -86.25 -55.00 -15.42  160
 67  \w   -112.00 -72.00   0.50    4.31    --  -86.25 -55.00 113.21   80
 68  \w   -159.00-122.00   0.50    4.31    --  -86.25 -55.00 104.70   74
 69  \w   -118.00 -73.00   0.50    4.31    --  -86.25 -54.00-114.81   90
 70  \w   -153.00-128.00   0.50    4.31    --  -86.25 -55.00 113.21   50
 71  \w    -97.00 -72.00   0.50    4.31    --  -86.25 -54.00-105.08   50
 72  \w   -100.00 -72.00   0.50    4.31    --  -86.25 -54.00  75.62   56
 73  \w   -160.00-117.00   0.50    4.31    --  -86.25 -54.00  75.62   86
 74  \w   -101.00 -72.00   0.50    4.31    --  -86.25 -54.00 131.22   58
 75  \w   -152.00-119.00   0.50    4.31    --  -86.25 -54.00 131.22   66
 76  \w    -97.00 -72.00   0.50    4.31    --  -86.25 -54.00-146.60   50
 77  \w   -160.00-117.00   0.50    4.31    --  -86.25 -54.00-146.60   86
 78  \w   -105.00 -72.00   0.50    4.31    --  -86.25 -55.00 104.70   66
 79  \w   -159.00-128.00   0.50    4.31    --  -86.25 -56.00  46.81   62
 80  \w   -109.00 -80.00   0.50    4.31    --  -86.25 -56.00  46.81   58
 81  \w    -81.00 -47.00   0.50    4.31    --  -86.25 111.00  90.00   68
 82  \w     20.00  62.00   0.50    4.31    --   96.41 -94.00  30.00   84
 83  \w     90.00 118.00   0.50    4.31    --   96.41 -77.00 120.00   56
 84  \w     23.00  57.00   0.50    4.31    --   96.41 -77.00 120.00   68
 85  \w     82.00 107.00   0.50    4.31    --   96.41 -61.00-120.00   50
 86  \w     25.00  81.00   0.50    4.31    --   96.41 -61.00-120.00  112
 87  \w     23.00 101.00   0.50    4.31    --   96.41 -94.00-180.00  156
 88  \w     84.00 119.00   0.50    4.31    --   96.41 -77.00-120.00   70
 89  \w     44.00  70.00   0.50    4.31    --   96.41 -77.00-120.00   52
 90  \w     23.00 106.00   0.50    4.31    --   96.41 -94.00 120.00  166
 91  \w     37.00 109.00   0.50    4.31    --   96.41-111.00-120.00  144
 92  \w     80.00 109.00   0.50    4.31    --   96.41-111.00  90.00   58
 93  \w     28.00  73.00   0.50    4.31    --   96.41-111.00  90.00   90
 94  \w     26.00 118.00   0.50    4.31    --   96.41 -77.00  30.00  184
 95  \w     69.00  95.00   0.50    4.31    --   96.41 -94.00  30.00   52
 96  \w     36.00 108.00   0.50    4.31    --   96.41-111.00   0.00  144
;
_diffrn_measurement_device 'four-circle diffractometer'
_diffrn_measurement_device_type 'XtaLAB Synergy, Dualflex, Pilatus 200K'
_diffrn_measurement_method '\w scans'
_diffrn_radiation_type CuK\a
_diffrn_radiation_wavelength 1.54184
_diffrn_reflns_av_R_equivalents 0.0663
_diffrn_reflns_av_unetI/netI 0.0276
_diffrn_reflns_Laue_measured_fraction_full 0.998
_diffrn_reflns_Laue_measured_fraction_max 0.955
_diffrn_reflns_limit_h_max 10
_diffrn_reflns_limit_h_min -10
_diffrn_reflns_limit_k_max 12
_diffrn_reflns_limit_k_min -11
_diffrn_reflns_limit_l_max 31
_diffrn_reflns_limit_l_min -33
_diffrn_reflns_number 53308
_diffrn_reflns_point_group_measured_fraction_full 0.998
_diffrn_reflns_point_group_measured_fraction_max 0.955
_diffrn_reflns_theta_full 67.684
_diffrn_reflns_theta_max 73.899
_diffrn_reflns_theta_min 3.316
_exptl_absorpt_coefficient_mu 12.643
_exptl_absorpt_correction_T_max 1.000
_exptl_absorpt_correction_T_min 0.535
_exptl_absorpt_correction_type gaussian
_exptl_absorpt_process_details
;
CrysAlisPro 1.171.42.81a (Rigaku Oxford Diffraction, 2023)
Numerical absorption correction based on gaussian integration over
a multifaceted crystal model
Empirical absorption correction using spherical harmonics,
implemented in SCALE3 ABSPACK scaling algorithm.
;
_exptl_crystal_colour yellow
_exptl_crystal_colour_primary yellow
_exptl_crystal_density_diffrn 1.898
_exptl_crystal_description plate
_exptl_crystal_F_000 1145
_exptl_crystal_size_max 0.12
_exptl_crystal_size_mid 0.072
_exptl_crystal_size_min 0.018
_refine_diff_density_max 1.328
_refine_diff_density_min -2.638
_refine_diff_density_rms 0.133
_refine_ls_extinction_method none
_refine_ls_goodness_of_fit_ref 1.074
_refine_ls_hydrogen_treatment constr
_refine_ls_matrix_type full
_refine_ls_number_parameters 551
_refine_ls_number_reflns 8152
_refine_ls_number_restraints 1
_refine_ls_restrained_S_all 1.075
_refine_ls_R_factor_all 0.0442
_refine_ls_R_factor_gt 0.0415
_refine_ls_shift/su_max 0.000
_refine_ls_shift/su_mean 0.000
_refine_ls_structure_factor_coef Fsqd
_refine_ls_weighting_details 'w=1/[\s^2^(Fo^2^)+(0.0468P)^2^+9.8041P] where P=(Fo^2^+2Fc^2^)/3'
_refine_ls_weighting_scheme calc
_refine_ls_wR_factor_gt 0.1047
_refine_ls_wR_factor_ref 0.1066
_reflns_Friedel_coverage 0.000
_reflns_number_gt 7569
_reflns_number_total 8152
_reflns_threshold_expression 'I > 2\s(I)'
_cod_data_source_file d3dt03992g2.cif
_cod_data_source_block mlb_fs1_017_auto_sq
_cod_depositor_comments 'Adding full bibliography for 7714872--7714877.cif.'
_cod_database_code 7714877
_shelx_shelxl_version_number 2018/3
_shelx_space_group_comment
;
The symmetry employed for this shelxl refinement is uniquely defined
by the following loop, which should always be used as a source of
symmetry information in preference to the above space-group names.
They are only intended as comments.
;
_shelx_estimated_absorpt_t_max 0.804
_shelx_estimated_absorpt_t_min 0.312
_olex2_refinement_description
;
1. Fixed Uiso
 At 1.2 times of:
  All C(H) groups
2. Restrained distances
 Br2-Re2
 2.6 with sigma of 0.01
3. Others
 Sof(Br1)=1-FVAR(1)
 Sof(P1)=Sof(F1)=Sof(F2)=Sof(O7)=Sof(O8)=FVAR(1)
 Sof(Br2)=1-FVAR(2)
 Sof(P2)=Sof(F3)=Sof(F4)=Sof(O9)=Sof(O10)=FVAR(2)
4.a Aromatic/amide H refined with riding coordinates:
 C1(H1), C2(H2), C3(H3), C4(H4), C7(H7), C8(H8), C9(H9), C12(H12), C13(H13),
 C14(H14), C15(H15), C19(H19), C20(H20), C21(H21), C22(H22), C25(H25), C26(H26),
  C27(H27), C30(H30), C31(H31), C32(H32), C33(H33)
;
_platon_squeeze_void_probe_radius 1.20
_olex2_submission_special_instructions 'No special instructions were received'
_oxdiff_exptl_absorpt_empirical_details
;
Empirical correction (ABSPACK) includes:
- Absorption correction using spherical harmonics
- Frame scaling
;

loop_
_space_group_symop_operation_xyz
'x, y, z'
'-x, -y, -z'

loop_
_atom_site_label
_atom_site_type_symbol
_atom_site_fract_x
_atom_site_fract_y
_atom_site_fract_z
_atom_site_U_iso_or_equiv
_atom_site_adp_type
_atom_site_occupancy
_atom_site_site_symmetry_order
_atom_site_calc_flag
_atom_site_refinement_flags_posn
_atom_site_refinement_flags_adp
_atom_site_refinement_flags_occupancy
_atom_site_disorder_assembly
_atom_site_disorder_group
Re1 Re 0.45190(4) 0.16848(3) 0.18087(2) 0.04456(9) Uani 1 1 d . . . . .
O1 O 0.4621(9) 0.2194(8) 0.0711(2) 0.088(2) Uani 1 1 d . . . . .
O2 O 0.2427(7) 0.3820(6) 0.1880(2) 0.0752(16) Uani 1 1 d . . . . .
O3 O 0.7604(7) 0.4236(6) 0.2094(2) 0.0694(15) Uani 1 1 d . . . . .
N1 N 0.4438(6) 0.1198(5) 0.25656(19) 0.0416(11) Uani 1 1 d . . . . .
N2 N 0.5737(6) -0.0076(6) 0.1857(2) 0.0431(11) Uani 1 1 d . . . . .
N3 N 0.8113(8) 0.1541(8) 0.1289(2) 0.0649(16) Uani 1 1 d . . . . .
C1 C 0.4038(8) 0.2018(7) 0.2935(2) 0.0485(15) Uani 1 1 d . . . . .
H1 H 0.375325 0.286964 0.286365 0.058 Uiso 1 1 calc R U . . .
C2 C 0.4023(8) 0.1674(8) 0.3415(3) 0.0539(17) Uani 1 1 d . . . . .
H2 H 0.375877 0.228687 0.367139 0.065 Uiso 1 1 calc R U . . .
C3 C 0.4403(8) 0.0417(8) 0.3512(3) 0.0545(17) Uani 1 1 d . . . . .
H3 H 0.439333 0.013985 0.383694 0.065 Uiso 1 1 calc R U . . .
C4 C 0.4792(8) -0.0419(7) 0.3131(3) 0.0501(16) Uani 1 1 d . . . . .
H4 H 0.506029 -0.128426 0.319374 0.060 Uiso 1 1 calc R U . . .
C5 C 0.4804(7) -0.0038(6) 0.2662(2) 0.0411(13) Uani 1 1 d . . . . .
C6 C 0.5357(8) -0.0795(7) 0.2246(3) 0.0455(14) Uani 1 1 d . . . . .
C7 C 0.5556(9) -0.2181(7) 0.2264(3) 0.0567(18) Uani 1 1 d . . . . .
H7 H 0.526370 -0.268366 0.253470 0.068 Uiso 1 1 calc R U . . .
C8 C 0.6190(11) -0.2802(9) 0.1875(4) 0.073(2) Uani 1 1 d . . . . .
H8 H 0.629902 -0.375496 0.186772 0.087 Uiso 1 1 calc R U . . .
C9 C 0.6658(10) -0.2019(9) 0.1500(3) 0.063(2) Uani 1 1 d . . . . .
H9 H 0.712619 -0.241924 0.123663 0.076 Uiso 1 1 calc R U . . .
C10 C 0.6451(8) -0.0662(8) 0.1505(3) 0.0530(16) Uani 1 1 d . . . . .
C11 C 0.7078(9) 0.0216(9) 0.1112(3) 0.0589(18) Uani 1 1 d . . . . .
C12 C 0.6720(12) -0.0351(11) 0.0608(3) 0.077(2) Uani 1 1 d . . . . .
H12 H 0.602973 -0.130570 0.049812 0.092 Uiso 1 1 calc R U . . .
C13 C 0.7380(15) 0.0488(15) 0.0273(4) 0.103(4) Uani 1 1 d . . . . .
H13 H 0.709803 0.014886 -0.007672 0.124 Uiso 1 1 calc R U . . .
C14 C 0.8461(15) 0.1835(16) 0.0448(4) 0.112(4) Uani 1 1 d . . . . .
H14 H 0.897644 0.241905 0.022149 0.135 Uiso 1 1 calc R U . . .
C15 C 0.8778(12) 0.2318(13) 0.0957(4) 0.092(3) Uani 1 1 d . . . . .
H15 H 0.950845 0.325268 0.107524 0.110 Uiso 1 1 calc R U . . .
C16 C 0.4588(10) 0.1960(9) 0.1124(3) 0.065(2) Uani 1 1 d . . . . .
C17 C 0.3218(10) 0.3025(8) 0.1845(3) 0.0567(17) Uani 1 1 d . . . . .
C18 C 0.6459(9) 0.3265(8) 0.1991(3) 0.0532(16) Uani 1 1 d . . . . .
P1 P 0.1488(3) -0.1244(3) 0.12109(9) 0.0576(7) Uani 0.828(5) 1 d . . P A 1
F1 F 0.0893(9) -0.0356(10) 0.0825(2) 0.103(2) Uani 0.828(5) 1 d . . P A 1
F2 F 0.0135(9) -0.2448(9) 0.1260(3) 0.110(3) Uani 0.828(5) 1 d . . P A 1
O7 O 0.2391(8) -0.0200(7) 0.1677(3) 0.0498(14) Uani 0.828(5) 1 d . . P A 1
O8 O 0.2769(8) -0.1690(8) 0.0922(3) 0.072(2) Uani 0.828(5) 1 d . . P A 1
Br1 Br 0.1935(7) -0.0404(7) 0.1423(3) 0.060(2) Uiso 0.172(5) 1 d . . P A 2
Re2 Re 0.95525(3) 0.90213(3) 0.39604(2) 0.03385(8) Uani 1 1 d D . . . .
O4 O 0.9770(6) 0.7165(6) 0.48057(19) 0.0573(12) Uani 1 1 d . . . . .
O5 O 0.7281(6) 1.0380(5) 0.45316(18) 0.0536(11) Uani 1 1 d . . . . .
O6 O 1.2594(5) 1.1326(5) 0.45381(17) 0.0478(10) Uani 1 1 d . . . . .
N4 N 0.9394(5) 1.0240(5) 0.33402(17) 0.0319(9) Uani 1 1 d . . . . .
N5 N 1.0760(5) 0.8043(5) 0.33900(17) 0.0332(9) Uani 1 1 d . . . . .
N6 N 1.3169(7) 0.7812(6) 0.4228(2) 0.0475(12) Uani 1 1 d . . . . .
C19 C 0.8958(7) 1.1490(6) 0.3364(2) 0.0381(12) Uani 1 1 d . . . . .
H19 H 0.866542 1.186636 0.366789 0.046 Uiso 1 1 calc R U . . .
C20 C 0.8924(7) 1.2234(6) 0.2963(2) 0.0409(13) Uani 1 1 d . . . . .
H20 H 0.860542 1.310792 0.298783 0.049 Uiso 1 1 calc R U . . .
C21 C 0.9363(8) 1.1691(7) 0.2522(2) 0.0439(13) Uani 1 1 d . . . . .
H21 H 0.934362 1.218316 0.223868 0.053 Uiso 1 1 calc R U . . .
C22 C 0.9826(7) 1.0428(7) 0.2500(2) 0.0398(13) Uani 1 1 d . . . . .
H22 H 1.014807 1.004903 0.220149 0.048 Uiso 1 1 calc R U . . .
C23 C 0.9823(7) 0.9715(6) 0.2909(2) 0.0348(12) Uani 1 1 d . . . . .
C24 C 1.0383(6) 0.8379(6) 0.2922(2) 0.0317(11) Uani 1 1 d . . . . .
C25 C 1.0555(7) 0.7589(7) 0.2489(2) 0.0425(13) Uani 1 1 d . . . . .
H25 H 1.027039 0.785594 0.217053 0.051 Uiso 1 1 calc R U . . .
C26 C 1.1148(8) 0.6400(7) 0.2526(2) 0.0455(14) Uani 1 1 d . . . . .
H26 H 1.122403 0.580452 0.223241 0.055 Uiso 1 1 calc R U . . .
C27 C 1.1631(7) 0.6084(7) 0.2993(3) 0.0448(14) Uani 1 1 d . . . . .
H27 H 1.208995 0.529363 0.302442 0.054 Uiso 1 1 calc R U . . .
C28 C 1.1442(7) 0.6932(6) 0.3422(2) 0.0374(12) Uani 1 1 d . . . . .
C29 C 1.2105(7) 0.6667(7) 0.3927(2) 0.0415(13) Uani 1 1 d . . . . .
C30 C 1.1735(9) 0.5275(7) 0.4049(3) 0.0522(16) Uani 1 1 d . . . . .
H30 H 1.101864 0.447535 0.382392 0.063 Uiso 1 1 calc R U . . .
C31 C 1.2475(11) 0.5115(9) 0.4524(4) 0.070(2) Uani 1 1 d . . . . .
H31 H 1.221770 0.419807 0.463401 0.084 Uiso 1 1 calc R U . . .
C32 C 1.3568(10) 0.6282(10) 0.4828(3) 0.067(2) Uani 1 1 d . . . . .
H32 H 1.410059 0.617560 0.514477 0.080 Uiso 1 1 calc R U . . .
C33 C 1.3877(9) 0.7586(8) 0.4670(3) 0.0558(17) Uani 1 1 d . . . . .
H33 H 1.463848 0.838544 0.488372 0.067 Uiso 1 1 calc R U . . .
C34 C 0.9696(8) 0.7808(7) 0.4492(3) 0.0467(15) Uani 1 1 d . . . . .
C35 C 0.8167(8) 0.9863(7) 0.4331(2) 0.0427(13) Uani 1 1 d . . . . .
C36 C 1.1462(8) 1.0446(7) 0.4320(2) 0.0402(13) Uani 1 1 d . . . . .
P2 P 0.6509(2) 0.6003(2) 0.34688(7) 0.0426(5) Uani 0.914(4) 1 d . . P B 3
F3 F 0.6111(7) 0.5783(6) 0.4002(2) 0.0769(15) Uani 0.914(4) 1 d . . P B 3
F4 F 0.7755(5) 0.5084(5) 0.3451(2) 0.0671(14) Uani 0.914(4) 1 d . . P B 3
O9 O 0.7440(6) 0.7563(6) 0.3486(2) 0.0456(12) Uani 0.914(4) 1 d . . P B 3
O10 O 0.5034(7) 0.5363(6) 0.3098(3) 0.0669(17) Uani 0.914(4) 1 d . . P B 3
Br2 Br 0.6989(11) 0.6913(12) 0.3473(4) 0.058(4) Uiso 0.086(4) 1 d D . P B 4

loop_
_atom_site_aniso_label
_atom_site_aniso_U_11
_atom_site_aniso_U_22
_atom_site_aniso_U_33
_atom_site_aniso_U_23
_atom_site_aniso_U_13
_atom_site_aniso_U_12
Re1 0.04595(17) 0.04441(16) 0.04589(17) 0.00740(12) 0.00439(12) 0.01803(12)
O1 0.109(5) 0.112(5) 0.053(3) 0.037(3) 0.015(3) 0.036(4)
O2 0.078(4) 0.062(3) 0.094(4) 0.007(3) 0.000(3) 0.042(3)
O3 0.060(3) 0.046(3) 0.100(4) 0.021(3) 0.001(3) 0.013(2)
N1 0.045(3) 0.039(3) 0.040(3) 0.003(2) 0.002(2) 0.014(2)
N2 0.034(2) 0.045(3) 0.049(3) 0.003(2) 0.002(2) 0.012(2)
N3 0.063(4) 0.076(4) 0.053(4) 0.011(3) 0.009(3) 0.013(3)
C1 0.050(4) 0.043(3) 0.048(4) 0.001(3) 0.005(3) 0.008(3)
C2 0.044(3) 0.060(4) 0.050(4) 0.000(3) 0.003(3) 0.007(3)
C3 0.039(3) 0.069(5) 0.049(4) 0.013(3) 0.002(3) 0.006(3)
C4 0.036(3) 0.046(3) 0.066(4) 0.014(3) 0.005(3) 0.006(3)
C5 0.038(3) 0.039(3) 0.046(3) 0.012(3) 0.002(2) 0.009(2)
C6 0.040(3) 0.038(3) 0.056(4) 0.004(3) 0.001(3) 0.012(2)
C7 0.050(4) 0.042(3) 0.077(5) 0.009(3) 0.001(3) 0.017(3)
C8 0.073(5) 0.054(4) 0.096(7) 0.004(4) 0.004(5) 0.033(4)
C9 0.064(5) 0.060(4) 0.065(5) -0.009(4) 0.002(4) 0.028(4)
C10 0.041(3) 0.059(4) 0.057(4) 0.000(3) 0.001(3) 0.017(3)
C11 0.056(4) 0.073(5) 0.048(4) 0.001(3) 0.008(3) 0.020(4)
C12 0.078(6) 0.093(6) 0.052(5) -0.006(4) 0.012(4) 0.016(5)
C13 0.096(8) 0.137(10) 0.059(6) 0.010(6) 0.016(5) 0.003(7)
C14 0.104(8) 0.167(12) 0.057(6) 0.027(7) 0.029(6) 0.009(8)
C15 0.072(6) 0.126(9) 0.061(5) 0.015(5) 0.012(4) -0.001(6)
C16 0.060(5) 0.055(4) 0.078(6) 0.008(4) 0.002(4) 0.016(3)
C17 0.066(4) 0.053(4) 0.051(4) 0.007(3) -0.004(3) 0.023(4)
C18 0.055(4) 0.051(4) 0.060(4) 0.023(3) 0.006(3) 0.021(3)
P1 0.0460(12) 0.0791(18) 0.0425(12) -0.0034(12) 0.0050(9) 0.0140(11)
F1 0.100(5) 0.156(7) 0.061(4) 0.026(4) -0.009(3) 0.052(5)
F2 0.084(5) 0.130(6) 0.079(4) -0.018(4) 0.012(4) -0.023(4)
O7 0.051(3) 0.068(4) 0.031(3) 0.002(3) 0.001(3) 0.024(3)
O8 0.052(3) 0.088(5) 0.068(4) -0.031(4) 0.018(3) 0.016(3)
Re2 0.03342(14) 0.03374(14) 0.03537(14) 0.00392(10) 0.00669(10) 0.01091(10)
O4 0.069(3) 0.063(3) 0.054(3) 0.037(2) 0.018(2) 0.026(2)
O5 0.052(3) 0.069(3) 0.051(3) 0.005(2) 0.020(2) 0.034(2)
O6 0.043(2) 0.047(2) 0.045(2) 0.000(2) 0.0004(19) 0.004(2)
N4 0.034(2) 0.028(2) 0.033(2) 0.0031(17) 0.0020(18) 0.0082(18)
N5 0.031(2) 0.030(2) 0.039(2) -0.0004(18) 0.0085(18) 0.0092(17)
N6 0.044(3) 0.046(3) 0.052(3) 0.003(2) 0.003(2) 0.016(2)
C19 0.039(3) 0.034(3) 0.043(3) 0.001(2) 0.007(2) 0.013(2)
C20 0.041(3) 0.037(3) 0.044(3) 0.004(2) 0.001(2) 0.013(2)
C21 0.044(3) 0.046(3) 0.045(3) 0.013(3) 0.008(3) 0.014(3)
C22 0.037(3) 0.048(3) 0.036(3) 0.004(2) 0.005(2) 0.014(2)
C23 0.031(3) 0.036(3) 0.034(3) -0.002(2) 0.003(2) 0.008(2)
C24 0.028(2) 0.034(3) 0.034(3) -0.003(2) 0.006(2) 0.013(2)
C25 0.033(3) 0.046(3) 0.046(3) -0.003(3) 0.001(2) 0.012(2)
C26 0.045(3) 0.045(3) 0.045(3) -0.008(3) 0.006(3) 0.016(3)
C27 0.037(3) 0.037(3) 0.060(4) 0.000(3) 0.007(3) 0.011(2)
C28 0.032(3) 0.035(3) 0.045(3) 0.004(2) 0.008(2) 0.009(2)
C29 0.037(3) 0.045(3) 0.046(3) 0.009(3) 0.009(2) 0.015(3)
C30 0.051(4) 0.039(3) 0.070(5) 0.016(3) 0.015(3) 0.013(3)
C31 0.077(5) 0.060(5) 0.098(7) 0.043(5) 0.039(5) 0.036(4)
C32 0.066(5) 0.086(6) 0.062(5) 0.022(4) 0.016(4) 0.037(4)
C33 0.051(4) 0.064(4) 0.054(4) 0.010(3) 0.001(3) 0.023(3)
C34 0.041(3) 0.045(3) 0.054(4) -0.003(3) 0.014(3) 0.014(3)
C35 0.047(3) 0.043(3) 0.036(3) 0.010(2) 0.006(3) 0.007(3)
C36 0.054(4) 0.043(3) 0.033(3) 0.011(2) 0.016(3) 0.026(3)
P2 0.0322(8) 0.0351(10) 0.0602(11) 0.0020(7) 0.0080(7) 0.0107(7)
F3 0.084(4) 0.066(3) 0.084(4) 0.026(3) 0.038(3) 0.009(3)
F4 0.050(2) 0.045(2) 0.109(4) 0.000(2) 0.007(2) 0.026(2)
O9 0.041(3) 0.027(3) 0.063(3) 0.003(2) 0.005(2) 0.002(2)
O10 0.044(3) 0.045(3) 0.099(5) 0.003(3) -0.012(3) 0.006(2)

loop_
_atom_type_symbol
_atom_type_description
_atom_type_scat_dispersion_real
_atom_type_scat_dispersion_imag
_atom_type_scat_source
C C 0.0181 0.0091 'International Tables Vol C Tables 4.2.6.8 and 6.1.1.4'
H H 0.0000 0.0000 'International Tables Vol C Tables 4.2.6.8 and 6.1.1.4'
Br Br -0.6763 1.2805 'International Tables Vol C Tables 4.2.6.8 and 6.1.1.4'
F F 0.0727 0.0534 'International Tables Vol C Tables 4.2.6.8 and 6.1.1.4'
N N 0.0311 0.0180 'International Tables Vol C Tables 4.2.6.8 and 6.1.1.4'
O O 0.0492 0.0322 'International Tables Vol C Tables 4.2.6.8 and 6.1.1.4'
P P 0.2955 0.4335 'International Tables Vol C Tables 4.2.6.8 and 6.1.1.4'
Re Re -5.2083 5.8923 'International Tables Vol C Tables 4.2.6.8 and 6.1.1.4'

loop_
_exptl_crystal_face_index_h
_exptl_crystal_face_index_k
_exptl_crystal_face_index_l
_exptl_crystal_face_perp_dist
0 0 17 0.0069
2 5 -5 0.0182
0 4 -15 0.0138
-3 -1 15 0.0382
3 1 -15 0.0256
-5 5 -2 0.0542
0 5 5 0.0153
-5 -1 1 0.0541
5 1 -1 0.0312
0 -6 0 0.0489
0 0 -17 0.0069

loop_
_geom_angle_atom_site_label_1
_geom_angle_atom_site_label_2
_geom_angle_atom_site_label_3
_geom_angle
_geom_angle_site_symmetry_1
_geom_angle_site_symmetry_3
_geom_angle_publ_flag
N1 Re1 N2 74.98(19) . . ?
N1 Re1 O7 79.6(2) . . ?
N1 Re1 Br1 94.1(2) . . ?
N2 Re1 Br1 83.48(18) . . ?
C16 Re1 N1 175.5(3) . . ?
C16 Re1 N2 101.0(3) . . ?
C16 Re1 O7 97.6(3) . . ?
C16 Re1 Br1 83.2(3) . . ?
C17 Re1 N1 96.5(3) . . ?
C17 Re1 N2 169.6(3) . . ?
C17 Re1 C16 87.3(3) . . ?
C17 Re1 O7 94.3(3) . . ?
C17 Re1 Br1 91.4(3) . . ?
C18 Re1 N1 94.5(3) . . ?
C18 Re1 N2 97.7(2) . . ?
C18 Re1 C16 88.1(3) . . ?
C18 Re1 C17 88.7(3) . . ?
C18 Re1 O7 173.7(3) . . ?
C18 Re1 Br1 171.3(3) . . ?
O7 Re1 N2 78.6(2) . . ?
C1 N1 Re1 124.5(4) . . ?
C1 N1 C5 118.9(6) . . ?
C5 N1 Re1 116.6(4) . . ?
C6 N2 Re1 112.0(4) . . ?
C10 N2 Re1 127.7(5) . . ?
C10 N2 C6 118.6(6) . . ?
C15 N3 C11 117.4(7) . . ?
N1 C1 H1 118.7 . . ?
N1 C1 C2 122.6(7) . . ?
C2 C1 H1 118.7 . . ?
C1 C2 H2 120.8 . . ?
C3 C2 C1 118.4(7) . . ?
C3 C2 H2 120.8 . . ?
C2 C3 H3 120.8 . . ?
C4 C3 C2 118.5(7) . . ?
C4 C3 H3 120.8 . . ?
C3 C4 H4 119.3 . . ?
C5 C4 C3 121.4(7) . . ?
C5 C4 H4 119.3 . . ?
N1 C5 C4 120.2(6) . . ?
N1 C5 C6 114.6(5) . . ?
C4 C5 C6 124.9(6) . . ?
N2 C6 C5 117.4(5) . . ?
N2 C6 C7 121.6(6) . . ?
C7 C6 C5 121.0(7) . . ?
C6 C7 H7 120.9 . . ?
C8 C7 C6 118.3(8) . . ?
C8 C7 H7 120.9 . . ?
C7 C8 H8 120.4 . . ?
C9 C8 C7 119.1(7) . . ?
C9 C8 H8 120.4 . . ?
C8 C9 H9 120.0 . . ?
C10 C9 C8 120.0(7) . . ?
C10 C9 H9 120.0 . . ?
N2 C10 C9 122.1(7) . . ?
N2 C10 C11 118.7(6) . . ?
C9 C10 C11 119.2(7) . . ?
N3 C11 C10 115.4(6) . . ?
N3 C11 C12 122.8(8) . . ?
C12 C11 C10 121.6(8) . . ?
C11 C12 H12 120.7 . . ?
C13 C12 C11 118.6(9) . . ?
C13 C12 H12 120.7 . . ?
C12 C13 H13 120.3 . . ?
C12 C13 C14 119.3(10) . . ?
C14 C13 H13 120.3 . . ?
C13 C14 H14 120.7 . . ?
C13 C14 C15 118.6(10) . . ?
C15 C14 H14 120.7 . . ?
N3 C15 C14 123.2(11) . . ?
N3 C15 H15 118.4 . . ?
C14 C15 H15 118.4 . . ?
O1 C16 Re1 176.8(8) . . ?
O2 C17 Re1 178.0(7) . . ?
O3 C18 Re1 178.3(6) . . ?
F2 P1 F1 109.9(5) . . ?
F2 P1 O7 118.6(4) . . ?
F2 P1 O8 113.0(5) . . ?
O7 P1 F1 107.6(4) . . ?
O7 P1 O8 108.8(3) . . ?
O8 P1 F1 96.6(4) . . ?
P1 O7 Re1 132.9(4) . . ?
N4 Re2 N5 75.28(17) . . ?
N4 Re2 Br2 89.8(3) . . ?
N5 Re2 Br2 79.6(3) . . ?
C34 Re2 N4 176.3(2) . . ?
C34 Re2 N5 101.5(2) . . ?
C34 Re2 O9 97.1(2) . . ?
C34 Re2 Br2 87.8(3) . . ?
C35 Re2 N4 95.5(2) . . ?
C35 Re2 N5 167.6(2) . . ?
C35 Re2 C34 87.5(3) . . ?
C35 Re2 O9 91.5(2) . . ?
C35 Re2 Br2 92.3(3) . . ?
C36 Re2 N4 92.7(2) . . ?
C36 Re2 N5 98.5(2) . . ?
C36 Re2 C34 89.5(3) . . ?
C36 Re2 C35 90.0(2) . . ?
C36 Re2 O9 173.4(2) . . ?
C36 Re2 Br2 176.4(3) . . ?
O9 Re2 N4 80.71(18) . . ?
O9 Re2 N5 79.06(18) . . ?
C19 N4 Re2 124.6(4) . . ?
C19 N4 C23 118.9(5) . . ?
C23 N4 Re2 116.4(4) . . ?
C24 N5 Re2 113.2(3) . . ?
C28 N5 Re2 127.5(4) . . ?
C28 N5 C24 117.2(5) . . ?
C33 N6 C29 117.5(6) . . ?
N4 C19 H19 119.0 . . ?
N4 C19 C20 122.0(5) . . ?
C20 C19 H19 119.0 . . ?
C19 C20 H20 120.5 . . ?
C19 C20 C21 118.9(6) . . ?
C21 C20 H20 120.5 . . ?
C20 C21 H21 120.5 . . ?
C22 C21 C20 119.0(6) . . ?
C22 C21 H21 120.5 . . ?
C21 C22 H22 120.1 . . ?
C23 C22 C21 119.9(6) . . ?
C23 C22 H22 120.1 . . ?
N4 C23 C22 121.3(5) . . ?
N4 C23 C24 115.6(5) . . ?
C22 C23 C24 123.0(5) . . ?
N5 C24 C23 115.4(4) . . ?
N5 C24 C25 123.5(5) . . ?
C25 C24 C23 121.1(5) . . ?
C24 C25 H25 120.8 . . ?
C24 C25 C26 118.5(6) . . ?
C26 C25 H25 120.8 . . ?
C25 C26 H26 120.3 . . ?
C27 C26 C25 119.4(6) . . ?
C27 C26 H26 120.3 . . ?
C26 C27 H27 120.2 . . ?
C26 C27 C28 119.6(6) . . ?
C28 C27 H27 120.2 . . ?
N5 C28 C27 121.6(6) . . ?
N5 C28 C29 119.0(5) . . ?
C27 C28 C29 119.3(5) . . ?
N6 C29 C28 116.2(5) . . ?
N6 C29 C30 123.3(6) . . ?
C30 C29 C28 120.4(6) . . ?
C29 C30 H30 121.7 . . ?
C29 C30 C31 116.5(7) . . ?
C31 C30 H30 121.7 . . ?
C30 C31 H31 120.0 . . ?
C32 C31 C30 120.0(7) . . ?
C32 C31 H31 120.0 . . ?
C31 C32 H32 120.5 . . ?
C33 C32 C31 119.0(8) . . ?
C33 C32 H32 120.5 . . ?
N6 C33 C32 123.6(7) . . ?
N6 C33 H33 118.2 . . ?
C32 C33 H33 118.2 . . ?
O4 C34 Re2 177.2(6) . . ?
O5 C35 Re2 176.3(5) . . ?
O6 C36 Re2 178.5(5) . . ?
F4 P2 F3 97.1(3) . . ?
O9 P2 F3 108.1(3) . . ?
O9 P2 F4 108.6(3) . . ?
O10 P2 F3 110.2(4) . . ?
O10 P2 F4 111.1(3) . . ?
O10 P2 O9 119.4(3) . . ?
P2 O9 Re2 134.5(3) . . ?

loop_
_geom_bond_atom_site_label_1
_geom_bond_atom_site_label_2
_geom_bond_distance
_geom_bond_site_symmetry_2
_geom_bond_publ_flag
Re1 N1 2.165(5) . ?
Re1 N2 2.215(5) . ?
Re1 C16 1.915(9) . ?
Re1 C17 1.906(7) . ?
Re1 C18 1.900(8) . ?
Re1 O7 2.167(6) . ?
Re1 Br1 2.577(7) . ?
O1 C16 1.169(10) . ?
O2 C17 1.146(9) . ?
O3 C18 1.142(9) . ?
N1 C1 1.339(8) . ?
N1 C5 1.356(8) . ?
N2 C6 1.355(9) . ?
N2 C10 1.341(9) . ?
N3 C11 1.350(10) . ?
N3 C15 1.324(11) . ?
C1 H1 0.9500 . ?
C1 C2 1.383(10) . ?
C2 H2 0.9500 . ?
C2 C3 1.382(11) . ?
C3 H3 0.9500 . ?
C3 C4 1.367(10) . ?
C4 H4 0.9500 . ?
C4 C5 1.366(9) . ?
C5 C6 1.466(9) . ?
C6 C7 1.402(9) . ?
C7 H7 0.9500 . ?
C7 C8 1.388(12) . ?
C8 H8 0.9500 . ?
C8 C9 1.373(12) . ?
C9 H9 0.9500 . ?
C9 C10 1.369(10) . ?
C10 C11 1.501(11) . ?
C11 C12 1.383(11) . ?
C12 H12 0.9500 . ?
C12 C13 1.362(14) . ?
C13 H13 0.9500 . ?
C13 C14 1.380(16) . ?
C14 H14 0.9500 . ?
C14 C15 1.380(14) . ?
C15 H15 0.9500 . ?
P1 F1 1.544(7) . ?
P1 F2 1.439(7) . ?
P1 O7 1.512(7) . ?
P1 O8 1.532(6) . ?
Re2 N4 2.173(5) . ?
Re2 N5 2.212(4) . ?
Re2 C34 1.972(8) . ?
Re2 C35 1.908(7) . ?
Re2 C36 1.904(7) . ?
Re2 O9 2.137(5) . ?
Re2 Br2 2.650(9) . ?
O4 C34 1.116(8) . ?
O5 C35 1.157(8) . ?
O6 C36 1.148(8) . ?
N4 C19 1.351(7) . ?
N4 C23 1.351(7) . ?
N5 C24 1.367(7) . ?
N5 C28 1.351(7) . ?
N6 C29 1.346(8) . ?
N6 C33 1.340(9) . ?
C19 H19 0.9500 . ?
C19 C20 1.374(9) . ?
C20 H20 0.9500 . ?
C20 C21 1.385(9) . ?
C21 H21 0.9500 . ?
C21 C22 1.375(9) . ?
C22 H22 0.9500 . ?
C22 C23 1.374(8) . ?
C23 C24 1.491(8) . ?
C24 C25 1.375(8) . ?
C25 H25 0.9500 . ?
C25 C26 1.378(9) . ?
C26 H26 0.9500 . ?
C26 C27 1.376(9) . ?
C27 H27 0.9500 . ?
C27 C28 1.398(8) . ?
C28 C29 1.491(9) . ?
C29 C30 1.392(9) . ?
C30 H30 0.9500 . ?
C30 C31 1.405(11) . ?
C31 H31 0.9500 . ?
C31 C32 1.370(13) . ?
C32 H32 0.9500 . ?
C32 C33 1.352(11) . ?
C33 H33 0.9500 . ?
P2 F3 1.551(5) . ?
P2 F4 1.545(4) . ?
P2 O9 1.507(6) . ?
P2 O10 1.451(6) . ?

loop_
_geom_torsion_atom_site_label_1
_geom_torsion_atom_site_label_2
_geom_torsion_atom_site_label_3
_geom_torsion_atom_site_label_4
_geom_torsion
_geom_torsion_site_symmetry_1
_geom_torsion_site_symmetry_2
_geom_torsion_site_symmetry_3
_geom_torsion_site_symmetry_4
_geom_torsion_publ_flag
Re1 N1 C1 C2 -179.1(5) . . . . ?
Re1 N1 C5 C4 179.6(4) . . . . ?
Re1 N1 C5 C6 5.5(7) . . . . ?
Re1 N2 C6 C5 -22.4(7) . . . . ?
Re1 N2 C6 C7 160.5(5) . . . . ?
Re1 N2 C10 C9 -157.4(5) . . . . ?
Re1 N2 C10 C11 24.2(8) . . . . ?
N1 C1 C2 C3 -1.4(10) . . . . ?
N1 C5 C6 N2 11.9(8) . . . . ?
N1 C5 C6 C7 -171.0(6) . . . . ?
N2 C6 C7 C8 1.3(10) . . . . ?
N2 C10 C11 N3 52.6(9) . . . . ?
N2 C10 C11 C12 -132.5(8) . . . . ?
N3 C11 C12 C13 -3.1(15) . . . . ?
C1 N1 C5 C4 -1.1(9) . . . . ?
C1 N1 C5 C6 -175.2(5) . . . . ?
C1 C2 C3 C4 0.7(10) . . . . ?
C2 C3 C4 C5 -0.3(10) . . . . ?
C3 C4 C5 N1 0.5(9) . . . . ?
C3 C4 C5 C6 173.9(6) . . . . ?
C4 C5 C6 N2 -161.8(6) . . . . ?
C4 C5 C6 C7 15.3(10) . . . . ?
C5 N1 C1 C2 1.6(9) . . . . ?
C5 C6 C7 C8 -175.7(7) . . . . ?
C6 N2 C10 C9 6.5(9) . . . . ?
C6 N2 C10 C11 -172.0(6) . . . . ?
C6 C7 C8 C9 2.5(12) . . . . ?
C7 C8 C9 C10 -1.9(12) . . . . ?
C8 C9 C10 N2 -2.7(11) . . . . ?
C8 C9 C10 C11 175.8(7) . . . . ?
C9 C10 C11 N3 -125.8(8) . . . . ?
C9 C10 C11 C12 49.1(11) . . . . ?
C10 N2 C6 C5 171.3(6) . . . . ?
C10 N2 C6 C7 -5.7(9) . . . . ?
C10 C11 C12 C13 -177.6(9) . . . . ?
C11 N3 C15 C14 0.0(16) . . . . ?
C11 C12 C13 C14 4.0(18) . . . . ?
C12 C13 C14 C15 -3(2) . . . . ?
C13 C14 C15 N3 1(2) . . . . ?
C15 N3 C11 C10 175.9(8) . . . . ?
C15 N3 C11 C12 1.1(13) . . . . ?
F1 P1 O7 Re1 -57.5(6) . . . . ?
F2 P1 O7 Re1 177.1(5) . . . . ?
O8 P1 O7 Re1 46.1(6) . . . . ?
Re2 N4 C19 C20 178.1(4) . . . . ?
Re2 N4 C23 C22 -177.6(4) . . . . ?
Re2 N4 C23 C24 -1.2(6) . . . . ?
Re2 N5 C24 C23 22.4(6) . . . . ?
Re2 N5 C24 C25 -159.9(4) . . . . ?
Re2 N5 C28 C27 156.9(4) . . . . ?
Re2 N5 C28 C29 -27.0(7) . . . . ?
N4 C19 C20 C21 -0.5(9) . . . . ?
N4 C23 C24 N5 -14.5(7) . . . . ?
N4 C23 C24 C25 167.7(5) . . . . ?
N5 C24 C25 C26 -0.5(9) . . . . ?
N5 C28 C29 N6 -51.4(7) . . . . ?
N5 C28 C29 C30 134.0(6) . . . . ?
N6 C29 C30 C31 2.9(10) . . . . ?
C19 N4 C23 C22 0.1(8) . . . . ?
C19 N4 C23 C24 176.6(5) . . . . ?
C19 C20 C21 C22 -0.3(9) . . . . ?
C20 C21 C22 C23 1.0(9) . . . . ?
C21 C22 C23 N4 -0.9(9) . . . . ?
C21 C22 C23 C24 -177.1(5) . . . . ?
C22 C23 C24 N5 161.8(5) . . . . ?
C22 C23 C24 C25 -15.9(8) . . . . ?
C23 N4 C19 C20 0.6(8) . . . . ?
C23 C24 C25 C26 177.1(5) . . . . ?
C24 N5 C28 C27 -5.2(8) . . . . ?
C24 N5 C28 C29 170.9(5) . . . . ?
C24 C25 C26 C27 -3.4(9) . . . . ?
C25 C26 C27 C28 2.9(9) . . . . ?
C26 C27 C28 N5 1.5(9) . . . . ?
C26 C27 C28 C29 -174.6(6) . . . . ?
C27 C28 C29 N6 124.8(6) . . . . ?
C27 C28 C29 C30 -49.8(8) . . . . ?
C28 N5 C24 C23 -173.0(5) . . . . ?
C28 N5 C24 C25 4.7(8) . . . . ?
C28 C29 C30 C31 177.1(6) . . . . ?
C29 N6 C33 C32 -0.6(11) . . . . ?
C29 C30 C31 C32 -3.4(11) . . . . ?
C30 C31 C32 C33 2.0(12) . . . . ?
C31 C32 C33 N6 0.1(12) . . . . ?
C33 N6 C29 C28 -175.4(6) . . . . ?
C33 N6 C29 C30 -1.0(9) . . . . ?
F3 P2 O9 Re2 49.8(5) . . . . ?
F4 P2 O9 Re2 -54.4(5) . . . . ?
O10 P2 O9 Re2 176.8(4) . . . . ?

loop_
_platon_squeeze_void_nr
_platon_squeeze_void_average_x
_platon_squeeze_void_average_y
_platon_squeeze_void_average_z
_platon_squeeze_void_volume
_platon_squeeze_void_count_electrons
_platon_squeeze_void_content
1 -0.015 0.500 0.000 233 57 ' '
2 0.152 0.609 0.564 11 0 ' '
3 0.847 0.391 0.436 10 0 ' '
